data_4085515
loop_
_publ_author_name
'Jim\'enez, M. Victoria'
'Fern\'andez-Tornos, Javier'
'P\'erez-Torrente, Jes\'us J.'
'Modrego, Francisco J.'
'Garc\?\'ia-Ordu\~na, Pilar'
'Oro, Luis A.'

_publ_section_title
;
 Mechanistic Insights into Transfer Hydrogenation Catalysis by
 [Ir(cod)(NHC)2]+Complexes with Functionalized N-Heterocyclic Carbene
 Ligands
;
_journal_issue 5
_journal_name_full Organometallics
_journal_page_first 926
_journal_paper_doi 10.1021/om5013083
_journal_volume 34
_journal_year 2015
_chemical_formula_moiety 'C36 H38 Ir N6, F6 P, 0.5(C4 H10 O)'
_chemical_formula_sum 'C38 H43 F6 Ir N6 O0.5 P'
_chemical_formula_weight 928.95
_chemical_name_systematic
;
 ?
;
_space_group_IT_number 14
_symmetry_cell_setting monoclinic
_symmetry_space_group_name_Hall '-P 2ybc'
_symmetry_space_group_name_H-M 'P 1 21/c 1'
_atom_sites_solution_hydrogens geom
_atom_sites_solution_primary direct
_atom_sites_solution_secondary difmap
_audit_creation_method SHELXL-97
_cell_angle_alpha 90.00
_cell_angle_beta 102.8500(10)
_cell_angle_gamma 90.00
_cell_formula_units_Z 4
_cell_length_a 12.1243(9)
_cell_length_b 19.5765(15)
_cell_length_c 15.7923(12)
_cell_measurement_reflns_used 9876
_cell_measurement_temperature 100(2)
_cell_measurement_theta_max 28.137
_cell_measurement_theta_min 2.188
_cell_volume 3654.4(5)
_computing_cell_refinement 'SAINT+ in APEX2 v. 2008.4 (Bruker AXS, 2008)'
_computing_data_collection 'SMART in APEX2 v. 2008.4 (Bruker AXS, 2008)'
_computing_data_reduction 'SAINT+ in APEX2 v. 2008.4 (Bruker AXS, 2008)'
_computing_molecular_graphics 'XP program, SHELXTL v6.12, Bruker2000'
_computing_publication_material 'XCIF program, PLATON(Spek, 1998)'
_computing_structure_refinement 'SHELXL-2014 (Sheldrick, 2014)'
_computing_structure_solution 'SHELXS-97 (Sheldrick, 1997)'
_diffrn_ambient_temperature 100(2)
_diffrn_detector_area_resol_mean 8.26
_diffrn_measured_fraction_theta_full 0.980
_diffrn_measured_fraction_theta_max 0.924
_diffrn_measurement_device_type 'Bruker APEX CCD system'
_diffrn_measurement_method 'narrow \w frames'
_diffrn_radiation_monochromator graphite
_diffrn_radiation_source 'fine-focus sealed tube'
_diffrn_radiation_type MoK\a
_diffrn_radiation_wavelength 0.71073
_diffrn_reflns_av_R_equivalents 0.0239
_diffrn_reflns_av_sigmaI/netI 0.0186
_diffrn_reflns_limit_h_max 16
_diffrn_reflns_limit_h_min -16
_diffrn_reflns_limit_k_max 24
_diffrn_reflns_limit_k_min -24
_diffrn_reflns_limit_l_max 20
_diffrn_reflns_limit_l_min -21
_diffrn_reflns_number 42545
_diffrn_reflns_theta_full 27.50
_diffrn_reflns_theta_max 28.41
_diffrn_reflns_theta_min 1.68
_diffrn_standards_decay_% 0
_exptl_absorpt_coefficient_mu 3.767
_exptl_absorpt_correction_T_max 0.5286
_exptl_absorpt_correction_T_min 0.4073
_exptl_absorpt_correction_type multi-scan
_exptl_absorpt_process_details
;
 SADABS: Area-Detector Absorption Correction. (1996) Bruker-AXS 
 within APEX2 package.
;
_exptl_crystal_colour orange
_exptl_crystal_density_diffrn 1.688
_exptl_crystal_density_method 'not measured'
_exptl_crystal_description prism
_exptl_crystal_F_000 1852
_exptl_crystal_size_max 0.265
_exptl_crystal_size_mid 0.235
_exptl_crystal_size_min 0.211
_platon_squeeze_details
;
The unit cell contains 2 diethyl ether molecules which have been treated as a 
 diffuse contribution to the overall scattering without specific atom positions
 by SQUEEZE/PLATON
;
_refine_diff_density_max 1.426
_refine_diff_density_min -0.503
_refine_diff_density_rms 0.088
_refine_ls_extinction_method none
_refine_ls_goodness_of_fit_ref 1.052
_refine_ls_hydrogen_treatment constr
_refine_ls_matrix_type full
_refine_ls_number_parameters 469
_refine_ls_number_reflns 8498
_refine_ls_number_restraints 14
_refine_ls_restrained_S_all 1.059
_refine_ls_R_factor_all 0.0281
_refine_ls_R_factor_gt 0.0233
_refine_ls_shift/su_max 0.002
_refine_ls_shift/su_mean 0.000
_refine_ls_structure_factor_coef Fsqd
_refine_ls_weighting_details 'calc w=1/[\s^2^(Fo^2^)+(0.0278P)^2^+4.2871P] where P=(Fo^2^+2Fc^2^)/3'
_refine_ls_weighting_scheme calc
_refine_ls_wR_factor_gt 0.0549
_refine_ls_wR_factor_ref 0.0569
_reflns_number_gt 7514
_reflns_number_total 8498
_reflns_threshold_expression >2sigma(I)
_cod_data_source_file om5013083_si_003.cif
_cod_data_source_block cmpnd_6
_cod_depositor_comments
;
The following automatic conversions were performed:

'_symmetry_cell_setting' value 'Monoclinic' changed to 'monoclinic'
according to
/usr/data/users/saulius/crontab/automatic-downloads/rss-feeds/ACS/lib/dictionaries/cif_core.dic
dictionary named 'cif_core.dic' version 2.4.2 from 2011-04-26.

Automatic conversion script
Id: cif_fix_values 3008 2015-01-20 13:52:24Z robertas 

 Adding full bibliography for 4085513--4085515.cif.
;
_cod_original_sg_symbol_H-M 'P 21/c'
_cod_original_formula_sum 'C38 H43 F6 Ir N6 O0.50 P'
_cod_database_code 4085515

loop_
_symmetry_equiv_pos_as_xyz
'x, y, z'
'-x, y+1/2, -z+1/2'
'-x, -y, -z'
'x, -y-1/2, z-1/2'

loop_
_atom_site_label
_atom_site_type_symbol
_atom_site_fract_x
_atom_site_fract_y
_atom_site_fract_z
_atom_site_U_iso_or_equiv
_atom_site_adp_type
_atom_site_occupancy
_atom_site_symmetry_multiplicity
_atom_site_calc_flag
_atom_site_refinement_flags
_atom_site_disorder_assembly
_atom_site_disorder_group
Ir1 Ir 0.042636(8) 0.066010(5) 0.250438(6) 0.02010(4) Uani 1 1 d . C .
N1 N -0.04147(19) 0.08461(11) 0.41716(14) 0.0238(5) Uani 1 1 d . C .
N2 N 0.13977(19) 0.08430(11) 0.44810(14) 0.0215(4) Uani 1 1 d . C .
N5 N 0.2903(2) -0.05847(12) 0.43533(16) 0.0287(5) Uani 1 1 d . C .
N3 N 0.17089(18) 0.19614(11) 0.22385(14) 0.0229(4) Uani 1 1 d . C .
N4 N -0.00387(19) 0.21908(11) 0.21448(15) 0.0237(5) Uani 1 1 d . C .
N6 N -0.3415(2) 0.25077(12) 0.22499(16) 0.0296(5) Uani 1 1 d . C .
C1 C 0.0815(4) 0.04208(16) 0.12446(19) 0.0429(9) Uani 1 1 d . . .
H1 H 0.1174 0.0849 0.1219 0.051 Uiso 1 1 calc R A 3
C2 C -0.0340(4) 0.04919(18) 0.11355(19) 0.0445(9) Uani 1 1 d D C .
H2 H -0.0720 0.0914 0.1152 0.053 Uiso 1 1 calc R B 3
C3A C -0.0922(6) -0.0204(4) 0.0985(4) 0.0420(15) Uiso 0.50 1 d PD C 3
H3A1 H -0.1629 -0.0154 0.0534 0.050 Uiso 0.50 1 calc PR C 3
H3A2 H -0.0423 -0.0522 0.0756 0.050 Uiso 0.50 1 calc PR C 3
C3B C -0.1396(6) 0.0027(3) 0.1056(4) 0.0375(14) Uiso 0.50 1 d PD C 4
H3B1 H -0.2058 0.0310 0.1102 0.045 Uiso 0.50 1 calc PR C 4
H3B2 H -0.1566 -0.0198 0.0481 0.045 Uiso 0.50 1 calc PR C 4
C4 C -0.1198(3) -0.05099(18) 0.1763(2) 0.0495(9) Uani 1 1 d D . .
H4A H -0.1245 -0.1012 0.1690 0.059 Uiso 0.50 1 calc PR C 3
H4B H -0.1950 -0.0344 0.1817 0.059 Uiso 0.50 1 calc PR C 3
H4AB H -0.1930 -0.0607 0.1917 0.059 Uiso 0.50 1 calc PR C 4
H4BB H -0.0954 -0.0935 0.1519 0.059 Uiso 0.50 1 calc PR C 4
C5 C -0.0346(3) -0.03453(15) 0.25851(18) 0.0314(6) Uani 1 1 d . C .
H5 H -0.0628 -0.0175 0.3060 0.038 Uiso 1 1 calc R . .
C6 C 0.0809(3) -0.04206(14) 0.27081(18) 0.0293(6) Uani 1 1 d . . .
H6 H 0.1258 -0.0293 0.3258 0.035 Uiso 1 1 calc R C .
C7 C 0.1418(4) -0.06875(17) 0.2043(2) 0.0487(9) Uani 1 1 d . C .
H7A H 0.0950 -0.1055 0.1712 0.058 Uiso 0.50 1 calc PR D 3
H7B H 0.2134 -0.0899 0.2357 0.058 Uiso 0.50 1 calc PR D 3
H7AB H 0.2243 -0.0655 0.2283 0.058 Uiso 0.50 1 calc PR D 4
H7BB H 0.1229 -0.1177 0.1939 0.058 Uiso 0.50 1 calc PR D 4
C8A C 0.1697(6) -0.0183(3) 0.1400(4) 0.0352(13) Uiso 0.50 1 d P C 3
H8A1 H 0.1686 -0.0418 0.0843 0.042 Uiso 0.50 1 calc PR C 3
H8A2 H 0.2467 0.0002 0.1623 0.042 Uiso 0.50 1 calc PR C 3
C8B C 0.1139(6) -0.0321(3) 0.1198(4) 0.0347(13) Uiso 0.50 1 d P C 4
H8B1 H 0.0507 -0.0562 0.0809 0.042 Uiso 0.50 1 calc PR C 4
H8B2 H 0.1802 -0.0347 0.0929 0.042 Uiso 0.50 1 calc PR C 4
C9 C 0.0490(2) 0.08006(12) 0.37997(17) 0.0198(5) Uani 1 1 d . . .
C10 C -0.0073(2) 0.09272(14) 0.50616(17) 0.0276(6) Uani 1 1 d . . .
H10 H -0.0552 0.0972 0.5460 0.033 Uiso 1 1 calc R C .
C11 C 0.1056(2) 0.09302(14) 0.52541(17) 0.0268(6) Uani 1 1 d . C .
H11 H 0.1534 0.0982 0.5815 0.032 Uiso 1 1 calc R . .
C15 C -0.1595(2) 0.08093(15) 0.3710(2) 0.0299(6) Uani 1 1 d . . .
H15A H -0.1640 0.0803 0.3083 0.045 Uiso 1 1 calc R C .
H15B H -0.2003 0.1208 0.3858 0.045 Uiso 1 1 calc R . .
H15C H -0.1937 0.0392 0.3879 0.045 Uiso 1 1 calc R . .
C16 C 0.2587(2) 0.08455(13) 0.44010(17) 0.0237(5) Uani 1 1 d . . .
H16A H 0.2852 0.1324 0.4398 0.028 Uiso 1 1 calc R C .
H16B H 0.2635 0.0635 0.3840 0.028 Uiso 1 1 calc R . .
C17 C 0.3356(2) 0.04629(14) 0.51294(18) 0.0255(5) Uani 1 1 d . C .
C18 C 0.3954(2) 0.08036(15) 0.58468(19) 0.0307(6) Uani 1 1 d . . .
H18 H 0.3873 0.1285 0.5885 0.037 Uiso 1 1 calc R C .
C19 C 0.4691(3) 0.04512(17) 0.6532(2) 0.0378(7) Uani 1 1 d . C .
H19 H 0.5092 0.0696 0.7025 0.045 Uiso 1 1 calc R . .
C20 C 0.4825(2) -0.02346(17) 0.6484(2) 0.0353(7) Uani 1 1 d . . .
H20 H 0.5318 -0.0467 0.6946 0.042 Uiso 1 1 calc R C .
C21 C 0.4238(2) -0.06061(14) 0.57569(19) 0.0274(6) Uani 1 1 d . C .
C22 C 0.4370(2) -0.13184(16) 0.5660(2) 0.0332(6) Uani 1 1 d . . .
H22 H 0.4858 -0.1572 0.6103 0.040 Uiso 1 1 calc R C .
C23 C 0.3792(3) -0.16393(16) 0.4926(2) 0.0347(7) Uani 1 1 d . C .
H23 H 0.3884 -0.2115 0.4844 0.042 Uiso 1 1 calc R . .
C24 C 0.3060(3) -0.12483(15) 0.4298(2) 0.0324(6) Uani 1 1 d . . .
H24 H 0.2649 -0.1478 0.3796 0.039 Uiso 1 1 calc R C .
C25 C 0.3498(2) -0.02542(14) 0.50737(18) 0.0256(5) Uani 1 1 d . . .
C12 C 0.0721(2) 0.16688(13) 0.22997(16) 0.0214(5) Uani 1 1 d . . .
C13 C 0.1574(3) 0.26515(14) 0.20584(19) 0.0292(6) Uani 1 1 d . . .
H13 H 0.2148 0.2963 0.1988 0.035 Uiso 1 1 calc R C .
C14 C 0.0484(3) 0.27970(14) 0.20015(19) 0.0298(6) Uani 1 1 d . C .
H14 H 0.0134 0.3231 0.1885 0.036 Uiso 1 1 calc R . .
C26 C 0.2798(2) 0.16136(16) 0.23779(19) 0.0314(6) Uani 1 1 d . . .
H26A H 0.3293 0.1783 0.2914 0.047 Uiso 1 1 calc R C .
H26B H 0.3147 0.1703 0.1886 0.047 Uiso 1 1 calc R . .
H26C H 0.2684 0.1121 0.2428 0.047 Uiso 1 1 calc R . .
C27 C -0.1223(2) 0.21412(14) 0.21728(18) 0.0257(5) Uani 1 1 d . . .
H27A H -0.1454 0.1655 0.2121 0.031 Uiso 1 1 calc R C .
H27B H -0.1681 0.2388 0.1669 0.031 Uiso 1 1 calc R . .
C28 C -0.1473(2) 0.24316(13) 0.29996(18) 0.0241(5) Uani 1 1 d . C .
C29 C -0.0648(2) 0.25235(14) 0.37396(18) 0.0271(6) Uani 1 1 d . . .
H29 H 0.0110 0.2399 0.3742 0.032 Uiso 1 1 calc R C .
C30 C -0.0907(3) 0.27997(15) 0.44978(19) 0.0313(6) Uani 1 1 d . C .
H30 H -0.0324 0.2855 0.5006 0.038 Uiso 1 1 calc R . .
C31 C -0.1989(2) 0.29890(15) 0.45084(19) 0.0311(6) Uani 1 1 d . . .
H31 H -0.2154 0.3178 0.5020 0.037 Uiso 1 1 calc R C .
C32 C -0.2867(2) 0.29024(14) 0.37545(19) 0.0276(6) Uani 1 1 d . C .
C33 C -0.4002(3) 0.30900(15) 0.3717(2) 0.0342(6) Uani 1 1 d . . .
H33 H -0.4211 0.3291 0.4207 0.041 Uiso 1 1 calc R C .
C34 C -0.4795(3) 0.29792(16) 0.2969(2) 0.0366(7) Uani 1 1 d . C .
H34 H -0.5563 0.3100 0.2933 0.044 Uiso 1 1 calc R . .
C35 C -0.4466(2) 0.26848(16) 0.2253(2) 0.0345(7) Uani 1 1 d . . .
H35 H -0.5032 0.2608 0.1740 0.041 Uiso 1 1 calc R C .
C36 C -0.2612(2) 0.26138(13) 0.29977(18) 0.0252(5) Uani 1 1 d . . .
P1 P 0.31241(7) 0.20234(4) 0.98293(5) 0.03314(17) Uani 1 1 d D . .
F1 F 0.33376(19) 0.14981(11) 0.91080(14) 0.0535(5) Uani 1 1 d D E .
F2 F 0.29500(18) 0.25526(11) 1.05664(13) 0.0493(5) Uani 1 1 d D E .
F3A F 0.3995(3) 0.25615(15) 0.9583(3) 0.0501(9) Uani 0.746(6) 1 d PD E 1
F4A F 0.2153(4) 0.15648(18) 1.0067(2) 0.0700(15) Uani 0.746(6) 1 d PD E 1
F5A F 0.4042(4) 0.1683(2) 1.0536(3) 0.0796(16) Uani 0.746(6) 1 d PD E 1
F6A F 0.2137(2) 0.2436(2) 0.91487(19) 0.0606(11) Uani 0.746(6) 1 d PD E 1
F3B F 0.3554(8) 0.2557(5) 0.9258(6) 0.037(2) Uiso 0.254(6) 1 d PD E 2
F4B F 0.2926(8) 0.1339(4) 1.0377(5) 0.039(2) Uiso 0.254(6) 1 d PD E 2
F5B F 0.4525(7) 0.1871(5) 1.0290(6) 0.039(2) Uiso 0.254(6) 1 d PD E 2
F6B F 0.1959(6) 0.2021(5) 0.9330(6) 0.043(2) Uiso 0.254(6) 1 d PD E 2

loop_
_atom_site_aniso_label
_atom_site_aniso_U_11
_atom_site_aniso_U_22
_atom_site_aniso_U_33
_atom_site_aniso_U_23
_atom_site_aniso_U_13
_atom_site_aniso_U_12
Ir1 0.03007(6) 0.01574(5) 0.01527(5) 0.00145(3) 0.00669(4) 0.00027(4)
N1 0.0304(12) 0.0210(10) 0.0215(11) 0.0038(8) 0.0089(9) 0.0033(9)
N2 0.0309(12) 0.0169(10) 0.0180(10) 0.0019(8) 0.0083(9) 0.0016(8)
N5 0.0305(12) 0.0250(12) 0.0312(13) 0.0015(9) 0.0080(10) -0.0008(9)
N3 0.0265(11) 0.0212(10) 0.0219(11) 0.0057(9) 0.0074(9) 0.0005(9)
N4 0.0282(11) 0.0179(10) 0.0253(11) 0.0024(8) 0.0066(9) 0.0002(9)
N6 0.0271(12) 0.0281(12) 0.0319(13) 0.0056(10) 0.0028(10) -0.0013(10)
C1 0.089(3) 0.0235(14) 0.0214(14) 0.0031(11) 0.0234(16) 0.0100(16)
C2 0.075(3) 0.0371(17) 0.0180(14) 0.0018(12) 0.0022(15) -0.0193(17)
C4 0.061(2) 0.0387(18) 0.0392(19) 0.0100(15) -0.0090(16) -0.0184(16)
C5 0.0464(18) 0.0204(13) 0.0260(14) 0.0019(11) 0.0049(13) -0.0059(12)
C6 0.0499(17) 0.0174(12) 0.0210(13) -0.0011(10) 0.0088(12) -0.0003(12)
C7 0.083(3) 0.0310(17) 0.0396(19) 0.0072(14) 0.0306(19) 0.0185(17)
C9 0.0261(13) 0.0121(11) 0.0222(12) 0.0024(9) 0.0078(10) 0.0011(9)
C10 0.0390(15) 0.0273(13) 0.0193(13) 0.0024(10) 0.0126(11) 0.0047(12)
C11 0.0382(15) 0.0242(13) 0.0191(13) 0.0002(10) 0.0087(11) 0.0012(12)
C15 0.0290(14) 0.0308(15) 0.0316(15) 0.0082(12) 0.0103(12) 0.0024(11)
C16 0.0294(13) 0.0195(12) 0.0237(13) 0.0029(10) 0.0090(11) -0.0011(10)
C17 0.0261(13) 0.0273(13) 0.0245(13) 0.0027(11) 0.0085(11) -0.0016(11)
C18 0.0312(15) 0.0284(14) 0.0318(15) -0.0004(11) 0.0057(12) -0.0003(11)
C19 0.0348(16) 0.0394(17) 0.0350(17) -0.0031(14) -0.0010(13) 0.0020(13)
C20 0.0284(15) 0.0412(17) 0.0337(16) 0.0043(13) 0.0017(12) 0.0049(13)
C21 0.0208(12) 0.0289(14) 0.0336(15) 0.0052(11) 0.0088(11) 0.0004(11)
C22 0.0261(14) 0.0329(15) 0.0419(17) 0.0076(13) 0.0104(13) 0.0040(12)
C23 0.0333(15) 0.0250(14) 0.0483(19) 0.0037(13) 0.0145(14) 0.0012(12)
C24 0.0343(15) 0.0244(14) 0.0394(17) -0.0003(12) 0.0101(13) -0.0025(12)
C25 0.0227(13) 0.0277(14) 0.0286(14) 0.0037(11) 0.0102(11) -0.0014(10)
C12 0.0272(13) 0.0219(12) 0.0156(11) 0.0012(9) 0.0060(10) 0.0013(10)
C13 0.0346(15) 0.0216(13) 0.0320(15) 0.0051(11) 0.0089(12) -0.0032(11)
C14 0.0396(16) 0.0174(12) 0.0328(15) 0.0070(11) 0.0088(12) -0.0001(11)
C26 0.0263(14) 0.0379(16) 0.0323(15) 0.0117(12) 0.0114(12) 0.0049(12)
C27 0.0238(13) 0.0253(13) 0.0259(13) 0.0026(10) 0.0008(10) 0.0031(10)
C28 0.0271(13) 0.0170(12) 0.0279(14) 0.0044(10) 0.0054(11) -0.0010(10)
C29 0.0266(14) 0.0220(13) 0.0316(14) 0.0014(11) 0.0044(11) -0.0015(11)
C30 0.0347(15) 0.0305(15) 0.0269(14) 0.0024(11) 0.0030(12) -0.0064(12)
C31 0.0380(16) 0.0292(14) 0.0282(14) 0.0016(12) 0.0118(12) -0.0055(12)
C32 0.0292(14) 0.0224(13) 0.0330(15) 0.0064(11) 0.0103(11) -0.0028(11)
C33 0.0360(16) 0.0320(15) 0.0396(17) 0.0076(13) 0.0192(13) -0.0009(13)
C34 0.0266(14) 0.0377(16) 0.0474(18) 0.0103(14) 0.0126(13) -0.0001(13)
C35 0.0263(14) 0.0352(16) 0.0398(17) 0.0099(13) 0.0028(12) -0.0010(12)
C36 0.0281(14) 0.0189(12) 0.0290(14) 0.0056(10) 0.0068(11) -0.0021(10)
P1 0.0359(4) 0.0373(4) 0.0249(4) 0.0005(3) 0.0037(3) -0.0168(3)
F1 0.0629(13) 0.0519(13) 0.0492(12) -0.0163(10) 0.0201(10) -0.0238(10)
F2 0.0657(14) 0.0473(12) 0.0389(11) -0.0073(9) 0.0199(10) -0.0174(10)
F3A 0.0400(19) 0.0404(16) 0.079(3) -0.0142(16) 0.033(2) -0.0197(14)
F4A 0.092(3) 0.065(2) 0.066(2) -0.0167(18) 0.044(2) -0.052(2)
F5A 0.101(4) 0.061(2) 0.056(2) 0.0030(18) -0.027(2) 0.032(2)
F6A 0.0428(17) 0.091(3) 0.0417(17) 0.0088(17) -0.0040(13) 0.0143(17)

loop_
_atom_type_symbol
_atom_type_description
_atom_type_scat_dispersion_real
_atom_type_scat_dispersion_imag
_atom_type_scat_source
C C 0.0033 0.0016 'International Tables Vol C Tables 4.2.6.8 and 6.1.1.4'
H H 0.0000 0.0000 'International Tables Vol C Tables 4.2.6.8 and 6.1.1.4'
N N 0.0061 0.0033 'International Tables Vol C Tables 4.2.6.8 and 6.1.1.4'
F F 0.0171 0.0103 'International Tables Vol C Tables 4.2.6.8 and 6.1.1.4'
P P 0.1023 0.0942 'International Tables Vol C Tables 4.2.6.8 and 6.1.1.4'
Ir Ir -1.4442 7.9887 'International Tables Vol C Tables 4.2.6.8 and 6.1.1.4'
O O 0.0106 0.0060 'International Tables Vol C Tables 4.2.6.8 and 6.1.1.4'

loop_
_geom_angle_atom_site_label_1
_geom_angle_atom_site_label_2
_geom_angle_atom_site_label_3
_geom_angle
C12 Ir1 C9 93.39(9)
C12 Ir1 C6 157.49(11)
C9 Ir1 C6 91.34(10)
C12 Ir1 C2 92.29(11)
C9 Ir1 C2 157.50(14)
C6 Ir1 C2 91.70(12)
C12 Ir1 C1 89.00(11)
C9 Ir1 C1 164.99(13)
C6 Ir1 C1 81.07(11)
C2 Ir1 C1 36.75(15)
C12 Ir1 C5 165.11(11)
C9 Ir1 C5 89.09(10)
C6 Ir1 C5 36.78(11)
C2 Ir1 C5 80.15(11)
C1 Ir1 C5 92.39(12)
C9 N1 C10 111.1(2)
C9 N1 C15 125.4(2)
C10 N1 C15 123.6(2)
C9 N2 C11 110.9(2)
C9 N2 C16 124.5(2)
C11 N2 C16 124.4(2)
C24 N5 C25 117.7(3)
C12 N3 C13 111.3(2)
C12 N3 C26 125.4(2)
C13 N3 C26 123.3(2)
C12 N4 C14 110.9(2)
C12 N4 C27 125.4(2)
C14 N4 C27 123.6(2)
C35 N6 C36 117.3(3)
C2 C1 C8B 111.0(4)
C2 C1 C8A 136.9(4)
C2 C1 Ir1 71.03(18)
C8B C1 Ir1 111.1(3)
C8A C1 Ir1 107.1(3)
C2 C1 H1 111.6
C8B C1 H1 136.1
C8A C1 H1 111.6
Ir1 C1 H1 92.4
C1 C2 C3A 110.5(4)
C1 C2 C3B 138.3(4)
C1 C2 Ir1 72.21(18)
C3A C2 Ir1 111.7(3)
C3B C2 Ir1 109.3(3)
C1 C2 H2 124.8
C3A C2 H2 124.8
C3B C2 H2 96.6
Ir1 C2 H2 86.8
C4 C3A C2 114.6(5)
C4 C3A H3A1 108.6
C2 C3A H3A1 108.6
C4 C3A H3A2 108.6
C2 C3A H3A2 108.6
H3A1 C3A H3A2 107.6
C4 C3B C2 110.8(4)
C4 C3B H3B1 109.5
C2 C3B H3B1 109.5
C4 C3B H3B2 109.5
C2 C3B H3B2 109.5
H3B1 C3B H3B2 108.1
C3A C4 C5 113.2(4)
C5 C4 C3B 117.0(3)
C3A C4 H4A 108.9
C5 C4 H4A 108.9
C3B C4 H4A 127.5
C3A C4 H4B 108.9
C5 C4 H4B 108.9
C3B C4 H4B 80.6
H4A C4 H4B 107.7
C3A C4 H4AB 131.8
C5 C4 H4AB 108.0
C3B C4 H4AB 108.0
H4A C4 H4AB 78.9
C3A C4 H4BB 82.7
C5 C4 H4BB 108.0
C3B C4 H4BB 108.0
H4B C4 H4BB 132.1
H4AB C4 H4BB 107.3
C6 C5 C4 125.4(3)
C6 C5 Ir1 70.77(16)
C4 C5 Ir1 111.21(19)
C6 C5 H5 117.3
C4 C5 H5 117.3
Ir1 C5 H5 88.0
C5 C6 C7 125.4(3)
C5 C6 Ir1 72.45(17)
C7 C6 Ir1 110.86(19)
C5 C6 H6 117.3
C7 C6 H6 117.3
Ir1 C6 H6 86.6
C8B C7 C6 114.2(4)
C6 C7 C8A 117.4(3)
C8B C7 H7A 83.6
C6 C7 H7A 107.9
C8A C7 H7A 107.9
C8B C7 H7B 130.6
C6 C7 H7B 107.9
C8A C7 H7B 107.9
H7A C7 H7B 107.2
C8B C7 H7AB 108.7
C6 C7 H7AB 108.7
C8A C7 H7AB 81.7
H7A C7 H7AB 131.4
C8B C7 H7BB 108.7
C6 C7 H7BB 108.7
C8A C7 H7BB 126.9
H7B C7 H7BB 79.7
H7AB C7 H7BB 107.6
C7 C8A C1 110.5(4)
C7 C8A H8A1 109.5
C1 C8A H8A1 109.5
C7 C8A H8A2 109.5
C1 C8A H8A2 109.5
H8A1 C8A H8A2 108.1
C7 C8B C1 115.5(4)
C7 C8B H8B1 108.4
C1 C8B H8B1 108.4
C7 C8B H8B2 108.4
C1 C8B H8B2 108.4
H8B1 C8B H8B2 107.5
N1 C9 N2 104.1(2)
N1 C9 Ir1 125.88(19)
N2 C9 Ir1 130.00(18)
C11 C10 N1 107.0(2)
C11 C10 H10 126.5
N1 C10 H10 126.5
C10 C11 N2 107.0(2)
C10 C11 H11 126.5
N2 C11 H11 126.5
N1 C15 H15A 109.5
N1 C15 H15B 109.5
H15A C15 H15B 109.5
N1 C15 H15C 109.5
H15A C15 H15C 109.5
H15B C15 H15C 109.5
N2 C16 C17 112.5(2)
N2 C16 H16A 109.1
C17 C16 H16A 109.1
N2 C16 H16B 109.1
C17 C16 H16B 109.1
H16A C16 H16B 107.8
C18 C17 C25 118.8(3)
C18 C17 C16 120.7(3)
C25 C17 C16 120.4(2)
C17 C18 C19 121.3(3)
C17 C18 H18 119.3
C19 C18 H18 119.3
C20 C19 C18 120.1(3)
C20 C19 H19 120.0
C18 C19 H19 120.0
C19 C20 C21 120.7(3)
C19 C20 H20 119.6
C21 C20 H20 119.6
C20 C21 C22 123.2(3)
C20 C21 C25 119.2(3)
C22 C21 C25 117.6(3)
C23 C22 C21 119.7(3)
C23 C22 H22 120.1
C21 C22 H22 120.1
C22 C23 C24 118.3(3)
C22 C23 H23 120.9
C24 C23 H23 120.9
N5 C24 C23 124.6(3)
N5 C24 H24 117.7
C23 C24 H24 117.7
N5 C25 C21 122.0(3)
N5 C25 C17 118.1(2)
C21 C25 C17 119.9(3)
N3 C12 N4 104.1(2)
N3 C12 Ir1 127.55(19)
N4 C12 Ir1 128.22(19)
C14 C13 N3 107.0(2)
C14 C13 H13 126.5
N3 C13 H13 126.5
C13 C14 N4 106.7(2)
C13 C14 H14 126.6
N4 C14 H14 126.6
N3 C26 H26A 109.5
N3 C26 H26B 109.5
H26A C26 H26B 109.5
N3 C26 H26C 109.5
H26A C26 H26C 109.5
H26B C26 H26C 109.5
N4 C27 C28 113.0(2)
N4 C27 H27A 109.0
C28 C27 H27A 109.0
N4 C27 H27B 109.0
C28 C27 H27B 109.0
H27A C27 H27B 107.8
C29 C28 C36 119.5(3)
C29 C28 C27 122.4(2)
C36 C28 C27 118.1(2)
C28 C29 C30 121.1(3)
C28 C29 H29 119.5
C30 C29 H29 119.5
C31 C30 C29 120.6(3)
C31 C30 H30 119.7
C29 C30 H30 119.7
C30 C31 C32 120.0(3)
C30 C31 H31 120.0
C32 C31 H31 120.0
C33 C32 C36 117.5(3)
C33 C32 C31 123.0(3)
C36 C32 C31 119.4(3)
C34 C33 C32 119.1(3)
C34 C33 H33 120.4
C32 C33 H33 120.4
C33 C34 C35 119.4(3)
C33 C34 H34 120.3
C35 C34 H34 120.3
N6 C35 C34 123.9(3)
N6 C35 H35 118.1
C34 C35 H35 118.1
N6 C36 C32 122.7(3)
N6 C36 C28 117.8(2)
C32 C36 C28 119.4(3)
F6B P1 F5A 148.0(4)
F6B P1 F3B 95.7(5)
F5A P1 F3B 115.6(4)
F6B P1 F4A 56.3(4)
F5A P1 F4A 92.2(3)
F3B P1 F4A 152.0(4)
F6B P1 F1 84.5(3)
F5A P1 F1 91.84(18)
F3B P1 F1 83.7(4)
F4A P1 F1 92.89(14)
F6B P1 F3A 118.9(4)
F5A P1 F3A 92.9(2)
F4A P1 F3A 172.9(2)
F1 P1 F3A 91.74(14)
F6B P1 F2 97.3(3)
F5A P1 F2 86.83(17)
F3B P1 F2 95.9(4)
F4A P1 F2 88.27(14)
F1 P1 F2 178.26(12)
F3A P1 F2 87.22(14)
F5A P1 F6A 174.7(2)
F3B P1 F6A 64.8(4)
F4A P1 F6A 87.8(2)
F1 P1 F6A 93.47(15)
F3A P1 F6A 86.6(2)
F2 P1 F6A 87.86(15)
F6B P1 F4B 92.5(5)
F5A P1 F4B 55.4(3)
F3B P1 F4B 165.5(4)
F1 P1 F4B 85.2(3)
F3A P1 F4B 148.0(3)
F2 P1 F4B 94.9(3)
F6A P1 F4B 125.4(3)
F6B P1 F5B 167.6(5)
F3B P1 F5B 86.3(4)
F4A P1 F5B 121.0(3)
F1 P1 F5B 83.6(3)
F3A P1 F5B 64.8(3)
F2 P1 F5B 94.7(3)
F6A P1 F5B 151.0(3)
F4B P1 F5B 83.2(4)

loop_
_geom_bond_atom_site_label_1
_geom_bond_atom_site_label_2
_geom_bond_distance
Ir1 C12 2.045(3)
Ir1 C9 2.048(3)
Ir1 C6 2.174(3)
Ir1 C2 2.180(3)
Ir1 C1 2.195(3)
Ir1 C5 2.196(3)
N1 C9 1.358(3)
N1 C10 1.383(3)
N1 C15 1.456(4)
N2 C9 1.360(3)
N2 C11 1.385(3)
N2 C16 1.476(3)
N5 C24 1.319(4)
N5 C25 1.367(4)
N3 C12 1.351(3)
N3 C13 1.383(3)
N3 C26 1.458(3)
N4 C12 1.361(3)
N4 C14 1.387(3)
N4 C27 1.450(3)
N6 C35 1.321(4)
N6 C36 1.369(4)
C1 C2 1.379(5)
C1 C8B 1.510(7)
C1 C8A 1.576(7)
C1 H1 0.9500
C2 C3A 1.529(7)
C2 C3B 1.554(7)
C2 H2 0.9500
C3A C4 1.470(7)
C3A H3A1 0.9900
C3A H3A2 0.9900
C3B C4 1.512(7)
C3B H3B1 0.9900
C3B H3B2 0.9900
C4 C5 1.503(4)
C4 H4A 0.9900
C4 H4B 0.9900
C4 H4AB 0.9900
C4 H4BB 0.9900
C5 C6 1.379(4)
C5 H5 0.9500
C6 C7 1.505(4)
C6 H6 0.9500
C7 C8B 1.487(7)
C7 C8A 1.507(7)
C7 H7A 0.9900
C7 H7B 0.9900
C7 H7AB 0.9900
C7 H7BB 0.9900
C8A H8A1 0.9900
C8A H8A2 0.9900
C8B H8B1 0.9900
C8B H8B2 0.9900
C10 C11 1.335(4)
C10 H10 0.9500
C11 H11 0.9500
C15 H15A 0.9800
C15 H15B 0.9800
C15 H15C 0.9800
C16 C17 1.508(4)
C16 H16A 0.9900
C16 H16B 0.9900
C17 C18 1.374(4)
C17 C25 1.420(4)
C18 C19 1.420(4)
C18 H18 0.9500
C19 C20 1.356(5)
C19 H19 0.9500
C20 C21 1.411(4)
C20 H20 0.9500
C21 C22 1.416(4)
C21 C25 1.419(4)
C22 C23 1.366(5)
C22 H22 0.9500
C23 C24 1.403(4)
C23 H23 0.9500
C24 H24 0.9500
C13 C14 1.335(4)
C13 H13 0.9500
C14 H14 0.9500
C26 H26A 0.9800
C26 H26B 0.9800
C26 H26C 0.9800
C27 C28 1.515(4)
C27 H27A 0.9900
C27 H27B 0.9900
C28 C29 1.371(4)
C28 C36 1.425(4)
C29 C30 1.411(4)
C29 H29 0.9500
C30 C31 1.367(4)
C30 H30 0.9500
C31 C32 1.420(4)
C31 H31 0.9500
C32 C33 1.413(4)
C32 C36 1.417(4)
C33 C34 1.364(5)
C33 H33 0.9500
C34 C35 1.405(5)
C34 H34 0.9500
C35 H35 0.9500
P1 F6B 1.457(8)
P1 F5A 1.541(3)
P1 F3B 1.545(9)
P1 F4A 1.590(3)
P1 F1 1.598(2)
P1 F3A 1.599(3)
P1 F2 1.607(2)
P1 F6A 1.633(3)
P1 F4B 1.641(7)
P1 F5B 1.718(8)

loop_
_geom_torsion_atom_site_label_1
_geom_torsion_atom_site_label_2
_geom_torsion_atom_site_label_3
_geom_torsion_atom_site_label_4
_geom_torsion
C12 Ir1 C1 C2 -95.2(2)
C9 Ir1 C1 C2 165.4(4)
C6 Ir1 C1 C2 105.1(2)
C5 Ir1 C1 C2 70.0(2)
C12 Ir1 C1 C8B 158.9(4)
C9 Ir1 C1 C8B 59.5(6)
C6 Ir1 C1 C8B -0.8(4)
C2 Ir1 C1 C8B -105.9(4)
C5 Ir1 C1 C8B -35.9(4)
C12 Ir1 C1 C8A 130.3(3)
C9 Ir1 C1 C8A 30.9(6)
C6 Ir1 C1 C8A -29.4(3)
C2 Ir1 C1 C8A -134.5(4)
C5 Ir1 C1 C8A -64.5(3)
C8B C1 C2 C3A -1.1(5)
C8A C1 C2 C3A -12.1(6)
Ir1 C1 C2 C3A -107.1(3)
C8B C1 C2 C3B 6.8(6)
C8A C1 C2 C3B -4.2(8)
Ir1 C1 C2 C3B -99.3(5)
C8B C1 C2 Ir1 106.0(3)
C8A C1 C2 Ir1 95.0(5)
C12 Ir1 C2 C1 85.3(2)
C9 Ir1 C2 C1 -170.2(2)
C6 Ir1 C2 C1 -72.6(2)
C5 Ir1 C2 C1 -107.7(2)
C12 Ir1 C2 C3A -169.2(4)
C9 Ir1 C2 C3A -64.6(5)
C6 Ir1 C2 C3A 33.0(4)
C1 Ir1 C2 C3A 105.6(5)
C5 Ir1 C2 C3A -2.1(4)
C12 Ir1 C2 C3B -138.8(3)
C9 Ir1 C2 C3B -34.2(5)
C6 Ir1 C2 C3B 63.4(4)
C1 Ir1 C2 C3B 136.0(4)
C5 Ir1 C2 C3B 28.3(3)
C1 C2 C3A C4 98.3(6)
C3B C2 C3A C4 -70.8(8)
Ir1 C2 C3A C4 19.9(7)
C1 C2 C3B C4 47.7(8)
C3A C2 C3B C4 63.3(7)
Ir1 C2 C3B C4 -36.9(6)
C2 C3A C4 C5 -33.9(7)
C2 C3A C4 C3B 70.3(8)
C2 C3B C4 C3A -64.3(7)
C2 C3B C4 C5 25.6(7)
C3A C4 C5 C6 -50.1(5)
C3B C4 C5 C6 -82.5(5)
C3A C4 C5 Ir1 30.9(5)
C3B C4 C5 Ir1 -1.5(5)
C12 Ir1 C5 C6 166.7(3)
C9 Ir1 C5 C6 -93.45(17)
C2 Ir1 C5 C6 106.4(2)
C1 Ir1 C5 C6 71.61(19)
C12 Ir1 C5 C4 45.2(5)
C9 Ir1 C5 C4 145.0(3)
C6 Ir1 C5 C4 -121.5(3)
C2 Ir1 C5 C4 -15.1(3)
C1 Ir1 C5 C4 -49.9(3)
C4 C5 C6 C7 -0.7(5)
Ir1 C5 C6 C7 -103.5(3)
C4 C5 C6 Ir1 102.8(3)
C12 Ir1 C6 C5 -171.1(2)
C9 Ir1 C6 C5 86.69(17)
C2 Ir1 C6 C5 -71.01(19)
C1 Ir1 C6 C5 -106.3(2)
C12 Ir1 C6 C7 -49.1(4)
C9 Ir1 C6 C7 -151.3(3)
C2 Ir1 C6 C7 51.0(3)
C1 Ir1 C6 C7 15.7(3)
C5 Ir1 C6 C7 122.0(3)
C5 C6 C7 C8B 54.1(5)
Ir1 C6 C7 C8B -28.8(5)
C5 C6 C7 C8A 85.3(5)
Ir1 C6 C7 C8A 2.5(5)
C8B C7 C8A C1 62.5(7)
C6 C7 C8A C1 -28.0(7)
C2 C1 C8A C7 -41.6(7)
C8B C1 C8A C7 -64.4(7)
Ir1 C1 C8A C7 38.6(5)
C6 C7 C8B C1 29.4(7)
C8A C7 C8B C1 -74.0(8)
C2 C1 C8B C7 -91.9(5)
C8A C1 C8B C7 71.6(8)
Ir1 C1 C8B C7 -14.9(6)
C10 N1 C9 N2 1.0(3)
C15 N1 C9 N2 -178.4(2)
C10 N1 C9 Ir1 178.81(18)
C15 N1 C9 Ir1 -0.6(4)
C11 N2 C9 N1 -1.5(3)
C16 N2 C9 N1 -177.4(2)
C11 N2 C9 Ir1 -179.12(18)
C16 N2 C9 Ir1 5.0(3)
C12 Ir1 C9 N1 101.2(2)
C6 Ir1 C9 N1 -100.9(2)
C2 Ir1 C9 N1 -3.2(4)
C1 Ir1 C9 N1 -160.0(4)
C5 Ir1 C9 N1 -64.1(2)
C12 Ir1 C9 N2 -81.7(2)
C6 Ir1 C9 N2 76.3(2)
C2 Ir1 C9 N2 174.0(3)
C1 Ir1 C9 N2 17.2(5)
C5 Ir1 C9 N2 113.0(2)
C9 N1 C10 C11 -0.2(3)
C15 N1 C10 C11 179.2(2)
N1 C10 C11 N2 -0.7(3)
C9 N2 C11 C10 1.4(3)
C16 N2 C11 C10 177.3(2)
C9 N2 C16 C17 -143.3(2)
C11 N2 C16 C17 41.3(3)
N2 C16 C17 C18 -96.0(3)
N2 C16 C17 C25 85.8(3)
C25 C17 C18 C19 -1.0(4)
C16 C17 C18 C19 -179.2(3)
C17 C18 C19 C20 0.6(5)
C18 C19 C20 C21 0.1(5)
C19 C20 C21 C22 178.1(3)
C19 C20 C21 C25 -0.4(4)
C20 C21 C22 C23 -178.4(3)
C25 C21 C22 C23 0.0(4)
C21 C22 C23 C24 -1.5(4)
C25 N5 C24 C23 0.2(4)
C22 C23 C24 N5 1.4(5)
C24 N5 C25 C21 -1.8(4)
C24 N5 C25 C17 178.4(3)
C20 C21 C25 N5 -179.8(3)
C22 C21 C25 N5 1.7(4)
C20 C21 C25 C17 0.0(4)
C22 C21 C25 C17 -178.5(2)
C18 C17 C25 N5 -179.5(2)
C16 C17 C25 N5 -1.3(4)
C18 C17 C25 C21 0.7(4)
C16 C17 C25 C21 178.9(2)
C13 N3 C12 N4 0.6(3)
C26 N3 C12 N4 178.1(2)
C13 N3 C12 Ir1 177.25(19)
C26 N3 C12 Ir1 -5.2(4)
C14 N4 C12 N3 -0.7(3)
C27 N4 C12 N3 -177.3(2)
C14 N4 C12 Ir1 -177.36(19)
C27 N4 C12 Ir1 6.0(4)
C9 Ir1 C12 N3 100.3(2)
C6 Ir1 C12 N3 -1.5(4)
C2 Ir1 C12 N3 -101.5(2)
C1 Ir1 C12 N3 -64.9(2)
C5 Ir1 C12 N3 -160.5(3)
C9 Ir1 C12 N4 -83.8(2)
C6 Ir1 C12 N4 174.4(2)
C2 Ir1 C12 N4 74.4(2)
C1 Ir1 C12 N4 111.0(2)
C5 Ir1 C12 N4 15.4(5)
C12 N3 C13 C14 -0.2(3)
C26 N3 C13 C14 -177.8(3)
N3 C13 C14 N4 -0.2(3)
C12 N4 C14 C13 0.6(3)
C27 N4 C14 C13 177.3(2)
C12 N4 C27 C28 102.1(3)
C14 N4 C27 C28 -74.1(3)
N4 C27 C28 C29 -19.6(4)
N4 C27 C28 C36 160.3(2)
C36 C28 C29 C30 -0.4(4)
C27 C28 C29 C30 179.6(2)
C28 C29 C30 C31 -0.7(4)
C29 C30 C31 C32 0.6(4)
C30 C31 C32 C33 -179.6(3)
C30 C31 C32 C36 0.5(4)
C36 C32 C33 C34 0.8(4)
C31 C32 C33 C34 -179.0(3)
C32 C33 C34 C35 -0.3(4)
C36 N6 C35 C34 0.8(4)
C33 C34 C35 N6 -0.5(5)
C35 N6 C36 C32 -0.2(4)
C35 N6 C36 C28 -179.4(2)
C33 C32 C36 N6 -0.6(4)
C31 C32 C36 N6 179.3(2)
C33 C32 C36 C28 178.6(2)
C31 C32 C36 C28 -1.6(4)
C29 C28 C36 N6 -179.3(2)
C27 C28 C36 N6 0.7(4)
C29 C28 C36 C32 1.5(4)
C27 C28 C36 C32 -178.4(2)

loop_
_platon_squeeze_void_nr
_platon_squeeze_void_average_x
_platon_squeeze_void_average_y
_platon_squeeze_void_average_z
_platon_squeeze_void_volume
_platon_squeeze_void_count_electrons
_platon_squeeze_void_content
1 0.500 0.500 0.500 195 46 ' '
2 0.500 1.000 1.000 195 46 ' '
